data_4119798
loop_
_publ_author_name
'Yue-Qiao Hu'
'Ming-Hua Zeng'
'Kun Zhang'
'Sheng Hu'
'Fu-Fang Zhou'
'Mohamedally Kurmoo'

_publ_contact_author_address 'No.15, Yucai Road, GuangXi Normal University, Guilin, China'
_publ_contact_author_email ZMH@MAILBOX.GXNU.EDU.CN
_publ_contact_author_name 'Ming-Hua Zeng'
_publ_section_title
;
 Tracking the Formation of a Polynuclear Co16 Complex and Its Elimination
 and Substitution Reactions by Mass Spectroscopy and Crystallography
;
_journal_name_full 'Journal of the American Chemical Society'
_journal_page_first 7901
_journal_page_last 7908
_journal_paper_doi 10.1021/ja3123784
_journal_volume 135
_journal_year 2013
_chemical_formula_sum 'C194 H144 Co16 N68 O47'
_chemical_formula_weight 5122.65
_chemical_name_systematic
; 
 ? 
;
_space_group_IT_number 20
_symmetry_cell_setting orthorhombic
_symmetry_space_group_name_Hall 'C 2c 2'
_symmetry_space_group_name_H-M 'C 2 2 21'
_atom_sites_solution_hydrogens geom
_atom_sites_solution_primary direct
_atom_sites_solution_secondary difmap
_audit_creation_method SHELXL-97
_cell_angle_alpha 90.00
_cell_angle_beta 90.00
_cell_angle_gamma 90.00
_cell_formula_units_Z 4
_cell_length_a 26.153(2)
_cell_length_b 29.754(2)
_cell_length_c 28.621(2)
_cell_measurement_temperature 150(2)
_cell_volume 22272(3)
_computing_structure_refinement 'SHELXL-97 (Sheldrick, 1997)'
_computing_structure_solution 'SHELXS-97 (Sheldrick, 1990)'
_diffrn_ambient_temperature 150(2)
_diffrn_measured_fraction_theta_full 0.999
_diffrn_measured_fraction_theta_max 0.999
_diffrn_radiation_monochromator graphite
_diffrn_radiation_source 'fine-focus sealed tube'
_diffrn_radiation_type MoK\a
_diffrn_radiation_wavelength 0.71073
_diffrn_reflns_av_R_equivalents 0.0281
_diffrn_reflns_av_sigmaI/netI 0.0429
_diffrn_reflns_limit_h_max 32
_diffrn_reflns_limit_h_min -15
_diffrn_reflns_limit_k_max 36
_diffrn_reflns_limit_k_min -36
_diffrn_reflns_limit_l_max 35
_diffrn_reflns_limit_l_min -35
_diffrn_reflns_number 60899
_diffrn_reflns_theta_full 26.00
_diffrn_reflns_theta_max 26.00
_diffrn_reflns_theta_min 1.54
_exptl_absorpt_coefficient_mu 1.245
_exptl_absorpt_correction_T_max 0.883
_exptl_absorpt_correction_T_min 0.799
_exptl_crystal_colour red
_exptl_crystal_density_diffrn 1.528
_exptl_crystal_F_000 10368
_exptl_crystal_size_max 0.2
_exptl_crystal_size_mid 0.15
_exptl_crystal_size_min 0.1
_refine_diff_density_max 1.383
_refine_diff_density_min -1.285
_refine_diff_density_rms 0.123
_refine_ls_abs_structure_details 'Flack H D (1983), Acta Cryst. A39, 876-881'
_refine_ls_abs_structure_Flack 0.006(14)
_refine_ls_extinction_method none
_refine_ls_goodness_of_fit_ref 1.056
_refine_ls_hydrogen_treatment mixed
_refine_ls_matrix_type full
_refine_ls_number_parameters 1435
_refine_ls_number_reflns 21895
_refine_ls_number_restraints 111
_refine_ls_restrained_S_all 1.071
_refine_ls_R_factor_all 0.0726
_refine_ls_R_factor_gt 0.0590
_refine_ls_shift/su_max 0.002
_refine_ls_shift/su_mean 0.000
_refine_ls_structure_factor_coef Fsqd
_refine_ls_weighting_details 'calc w=1/[\s^2^(Fo^2^)+(0.1105P)^2^+78.9787P] where P=(Fo^2^+2Fc^2^)/3'
_refine_ls_weighting_scheme calc
_refine_ls_wR_factor_gt 0.1651
_refine_ls_wR_factor_ref 0.1793
_reflns_number_gt 18848
_reflns_number_total 21895
_reflns_threshold_expression >2sigma(I)
_cod_data_source_file ja3123784_si_001.cif
_cod_data_source_block Co16
_cod_original_cell_volume 22271(3)
_cod_database_code 4119798

loop_
_symmetry_equiv_pos_as_xyz
'x, y, z'
'-x, -y, z+1/2'
'-x, y, -z+1/2'
'x, -y, -z'
'x+1/2, y+1/2, z'
'-x+1/2, -y+1/2, z+1/2'
'-x+1/2, y+1/2, -z+1/2'
'x+1/2, -y+1/2, -z'

loop_
_atom_site_label
_atom_site_type_symbol
_atom_site_fract_x
_atom_site_fract_y
_atom_site_fract_z
_atom_site_U_iso_or_equiv
_atom_site_adp_type
_atom_site_occupancy
_atom_site_symmetry_multiplicity
_atom_site_calc_flag
_atom_site_refinement_flags
Co2 Co 0.77687(3) 0.87273(2) 0.64301(3) 0.02987(18) Uani 1 1 d .
Co1 Co 0.66205(3) 0.86555(3) 0.63535(3) 0.02864(18) Uani 1 1 d .
Co3 Co 0.71711(3) 0.96503(2) 0.61727(2) 0.02439(16) Uani 1 1 d .
Co4 Co 0.72169(3) 0.88703(2) 0.53899(2) 0.02341(15) Uani 1 1 d .
Co5 Co 0.51210(4) 1.03937(3) 0.58173(3) 0.0399(2) Uani 1 1 d .
Co6 Co 0.49383(3) 0.94424(3) 0.53325(4) 0.0448(2) Uani 1 1 d .
Co7 Co 0.92742(3) 0.92063(3) 0.46345(3) 0.0379(2) Uani 1 1 d .
Co8 Co 0.94432(4) 0.97032(3) 0.56118(4) 0.0425(2) Uani 1 1 d .
O1 O 0.64093(18) 0.79622(14) 0.60769(15) 0.0365(10) Uani 1 1 d .
H1B H 0.6384 0.7781 0.6305 0.044 Uiso 1 1 d R
O2 O 0.72651(16) 0.84426(12) 0.59692(13) 0.0276(8) Uani 1 1 d .
O3 O 0.7976(2) 0.90048(16) 0.71296(16) 0.0424(11) Uani 1 1 d .
H3C H 0.8267 0.9130 0.7110 0.051 Uiso 1 1 d R
O4 O 0.71217(17) 0.91117(13) 0.66364(13) 0.0307(9) Uani 1 1 d .
O5 O 0.66543(15) 0.91648(12) 0.58143(13) 0.0236(7) Uani 1 1 d .
O6 O 0.55956(16) 0.98893(13) 0.54061(16) 0.0341(9) Uani 1 1 d .
O7 O 0.77411(15) 0.92313(12) 0.58880(13) 0.0249(8) Uani 1 1 d .
O8 O 0.87915(15) 0.96141(13) 0.51343(14) 0.0274(8) Uani 1 1 d .
O9 O 0.4429(4) 0.9791(3) 0.6353(4) 0.110(2) Uani 1 1 d DU
H9A H 0.4362 0.9746 0.6636 0.165 Uiso 1 1 calc R
O10 O 0.46005(19) 1.0000(3) 0.5533(3) 0.075(2) Uani 1 1 d .
O11 O 1.0475(5) 0.8683(4) 0.5319(4) 0.136(3) Uani 1 1 d DU
H11A H 1.0196 0.8543 0.5319 0.204 Uiso 1 1 calc R
O12 O 0.97927(19) 0.9454(2) 0.5057(3) 0.0683(18) Uani 1 1 d .
N1 N 0.67290(19) 0.83536(17) 0.50810(17) 0.0295(10) Uani 1 1 d .
N2 N 0.6493(2) 0.76396(19) 0.4945(2) 0.0388(13) Uani 1 1 d .
H2A H 0.6435 0.7353 0.4996 0.047 Uiso 1 1 calc R
N3 N 0.7435(2) 0.73626(17) 0.6544(2) 0.0368(12) Uani 1 1 d .
H3A H 0.7297 0.7134 0.6394 0.044 Uiso 1 1 calc R
N25 N 0.73671(19) 1.00966(16) 0.56274(17) 0.0287(10) Uani 1 1 d .
N5 N 0.7673(2) 0.99582(16) 0.66970(17) 0.0302(11) Uani 1 1 d .
N6 N 0.7889(4) 1.0116(2) 0.7427(2) 0.074(3) Uani 1 1 d .
H6A H 0.7940 1.0078 0.7729 0.089 Uiso 1 1 calc R
N7 N 0.6683(2) 0.84300(18) 0.70551(18) 0.0362(12) Uani 1 1 d .
N8 N 0.6997(2) 0.85769(19) 0.77657(18) 0.0415(13) Uani 1 1 d .
H8A H 0.7143 0.8725 0.7995 0.050 Uiso 1 1 calc R
N9 N 0.5247(2) 0.90609(18) 0.5821(2) 0.0376(12) Uani 1 1 d .
N10 N 0.5875(2) 0.87967(17) 0.62891(19) 0.0345(12) Uani 1 1 d .
N11 N 0.5693(2) 1.02539(18) 0.6240(2) 0.0397(13) Uani 1 1 d .
N12 N 0.65066(19) 1.00108(17) 0.63718(17) 0.0308(11) Uani 1 1 d .
N13 N 0.9141(2) 0.92395(19) 0.6021(2) 0.0402(13) Uani 1 1 d .
N14 N 0.8513(2) 0.87718(16) 0.62838(18) 0.0322(11) Uani 1 1 d .
N15 N 0.8711(2) 0.87874(17) 0.4798(2) 0.0357(12) Uani 1 1 d .
N16 N 0.78931(18) 0.86747(15) 0.50407(16) 0.0267(10) Uani 1 1 d .
N17 N 0.4563(3) 1.0748(2) 0.6179(3) 0.066(2) Uani 1 1 d .
N18 N 0.3743(3) 1.0861(3) 0.6352(3) 0.073(2) Uani 1 1 d .
H18A H 0.3417 1.0804 0.6397 0.087 Uiso 1 1 calc R
N19 N 0.4179(2) 0.9238(2) 0.5278(3) 0.0587(18) Uani 1 1 d .
N20 N 0.3371(3) 0.9476(3) 0.5338(5) 0.115(4) Uani 1 1 d .
H20A H 0.3107 0.9649 0.5402 0.138 Uiso 1 1 calc R
N21 N 0.9860(3) 0.8841(3) 0.4303(3) 0.069(2) Uani 1 1 d .
N22 N 1.0624(4) 0.8545(4) 0.4239(5) 0.129(5) Uani 1 1 d .
H22A H 1.0942 0.8477 0.4312 0.154 Uiso 1 1 calc R
N23 N 1.0200(3) 0.9787(3) 0.5816(3) 0.064(2) Uani 1 1 d .
N24 N 1.1000(4) 0.9723(5) 0.5588(5) 0.129(5) Uani 1 1 d .
H24A H 1.1264 0.9646 0.5416 0.155 Uiso 1 1 calc R
N4 N 0.7713(2) 0.80573(16) 0.66884(18) 0.0339(11) Uani 1 1 d .
N27 N 0.7024(2) 1.06283(17) 0.51062(16) 0.0312(11) Uani 1 1 d .
N30 N 0.5333(3) 1.1627(2) 0.5230(3) 0.0559(17) Uani 1 1 d .
N29 N 0.5287(2) 1.1246(2) 0.5265(2) 0.0487(15) Uani 1 1 d .
N28 N 0.5244(2) 1.08379(19) 0.5283(2) 0.0424(13) Uani 1 1 d .
N26 N 0.71964(18) 1.03663(14) 0.53651(15) 0.0227(9) Uani 1 1 d .
N33 N 0.9054(4) 0.9709(4) 0.3317(3) 0.087(3) Uani 1 1 d .
N32 N 0.9095(3) 0.9685(3) 0.3723(3) 0.0605(18) Uani 1 1 d .
N31 N 0.9141(2) 0.9691(2) 0.4151(2) 0.0424(13) Uani 1 1 d .
C1 C 0.6414(3) 0.7870(2) 0.4531(2) 0.0391(15) Uani 1 1 d .
C2 C 0.6562(2) 0.8316(2) 0.4615(2) 0.0333(13) Uani 1 1 d .
C3 C 0.6539(3) 0.8629(2) 0.4255(2) 0.0395(15) Uani 1 1 d .
H3B H 0.6645 0.8931 0.4302 0.047 Uiso 1 1 calc R
C4 C 0.6356(3) 0.8486(3) 0.3825(3) 0.0485(18) Uani 1 1 d .
H4A H 0.6331 0.8695 0.3575 0.058 Uiso 1 1 calc R
C5 C 0.6207(3) 0.8037(3) 0.3752(2) 0.0459(17) Uani 1 1 d .
H5A H 0.6087 0.7952 0.3452 0.055 Uiso 1 1 calc R
C6 C 0.6228(3) 0.7724(3) 0.4090(3) 0.0475(18) Uani 1 1 d .
H6B H 0.6123 0.7423 0.4038 0.057 Uiso 1 1 calc R
C7 C 0.6679(2) 0.7945(2) 0.5258(2) 0.0302(12) Uani 1 1 d .
C8 C 0.6777(2) 0.77932(19) 0.5756(2) 0.0344(13) Uani 1 1 d .
H8B H 0.6777 0.7457 0.5768 0.041 Uiso 1 1 calc R
C9 C 0.7301(2) 0.79687(18) 0.5919(2) 0.0294(12) Uani 1 1 d .
H9B H 0.7564 0.7897 0.5676 0.035 Uiso 1 1 calc R
C10 C 0.7479(2) 0.7790(2) 0.6384(2) 0.0337(13) Uani 1 1 d .
C11 C 0.7823(3) 0.7791(2) 0.7083(2) 0.0386(14) Uani 1 1 d .
C12 C 0.7712(3) 0.7011(2) 0.7329(3) 0.0518(19) Uani 1 1 d .
H12A H 0.7602 0.6712 0.7271 0.062 Uiso 1 1 calc R
C13 C 0.7934(3) 0.7124(3) 0.7732(3) 0.056(2) Uani 1 1 d .
H13A H 0.7979 0.6901 0.7965 0.067 Uiso 1 1 calc R
C14 C 0.8102(3) 0.7562(3) 0.7823(3) 0.0530(19) Uani 1 1 d .
H14A H 0.8259 0.7626 0.8115 0.064 Uiso 1 1 calc R
C15 C 0.7649(3) 0.7352(2) 0.6994(2) 0.0393(15) Uani 1 1 d .
C16 C 0.8047(3) 0.7900(3) 0.7504(3) 0.0488(18) Uani 1 1 d .
H16A H 0.8158 0.8198 0.7569 0.059 Uiso 1 1 calc R
C17 C 0.7954(5) 1.0513(3) 0.7179(3) 0.070(3) Uani 1 1 d .
C18 C 0.7832(3) 1.0409(2) 0.6718(2) 0.0367(14) Uani 1 1 d .
C19 C 0.7851(3) 1.0743(2) 0.6385(3) 0.0410(15) Uani 1 1 d .
H19A H 0.7767 1.0682 0.6068 0.049 Uiso 1 1 calc R
C20 C 0.7996(3) 1.1170(3) 0.6524(3) 0.055(2) Uani 1 1 d .
H20B H 0.8012 1.1402 0.6296 0.066 Uiso 1 1 calc R
C21 C 0.8114(5) 1.1269(3) 0.6969(3) 0.076(3) Uani 1 1 d .
H21A H 0.8219 1.1565 0.7046 0.092 Uiso 1 1 calc R
C22 C 0.8087(6) 1.0943(3) 0.7322(3) 0.092(4) Uani 1 1 d .
H22B H 0.8156 1.1012 0.7640 0.111 Uiso 1 1 calc R
C23 C 0.7732(3) 0.9797(2) 0.7120(2) 0.0408(15) Uani 1 1 d .
C24 C 0.7611(3) 0.9330(2) 0.7299(2) 0.0402(16) Uani 1 1 d .
H24B H 0.7614 0.9331 0.7649 0.048 Uiso 1 1 calc R
C25 C 0.7091(3) 0.9175(2) 0.7128(2) 0.0391(16) Uani 1 1 d .
H25B H 0.6829 0.9409 0.7201 0.047 Uiso 1 1 calc R
C26 C 0.6925(3) 0.8730(2) 0.7322(2) 0.0368(14) Uani 1 1 d .
C27 C 0.6801(3) 0.8149(2) 0.7791(2) 0.0363(14) Uani 1 1 d .
C28 C 0.6766(3) 0.7835(2) 0.8145(2) 0.0415(15) Uani 1 1 d .
H28B H 0.6899 0.7893 0.8448 0.050 Uiso 1 1 calc R
C29 C 0.6531(3) 0.7436(2) 0.8038(2) 0.0463(17) Uani 1 1 d .
H29A H 0.6493 0.7218 0.8278 0.056 Uiso 1 1 calc R
C30 C 0.6349(3) 0.7338(2) 0.7602(3) 0.0445(17) Uani 1 1 d .
H30A H 0.6201 0.7051 0.7547 0.053 Uiso 1 1 calc R
C31 C 0.6374(3) 0.7647(2) 0.7235(3) 0.0409(15) Uani 1 1 d .
H31B H 0.6244 0.7582 0.6933 0.049 Uiso 1 1 calc R
C32 C 0.6603(3) 0.8061(2) 0.7342(2) 0.0367(14) Uani 1 1 d .
C33 C 0.5412(2) 0.8630(2) 0.6449(2) 0.0363(14) Uani 1 1 d .
C34 C 0.5027(3) 0.8791(2) 0.6172(3) 0.0432(16) Uani 1 1 d .
C35 C 0.4515(3) 0.8675(3) 0.6243(4) 0.064(2) Uani 1 1 d .
H35A H 0.4250 0.8792 0.6052 0.077 Uiso 1 1 calc R
C36 C 0.4415(4) 0.8383(3) 0.6603(4) 0.072(3) Uani 1 1 d .
H36A H 0.4071 0.8296 0.6663 0.086 Uiso 1 1 calc R
C37 C 0.4794(3) 0.8215(3) 0.6876(3) 0.060(2) Uani 1 1 d .
H37A H 0.4706 0.8006 0.7113 0.071 Uiso 1 1 calc R
C38 C 0.5304(3) 0.8333(3) 0.6826(3) 0.0500(18) Uani 1 1 d .
H38A H 0.5563 0.8223 0.7030 0.060 Uiso 1 1 calc R
C39 C 0.5758(2) 0.9041(2) 0.5919(2) 0.0336(13) Uani 1 1 d .
C40 C 0.6159(2) 0.92749(18) 0.5634(2) 0.0263(11) Uani 1 1 d .
H40A H 0.6138 0.9156 0.5308 0.032 Uiso 1 1 calc R
C41 C 0.6076(2) 0.97887(18) 0.5612(2) 0.0250(11) Uani 1 1 d .
H41A H 0.6350 0.9921 0.5411 0.030 Uiso 1 1 calc R
C42 C 0.6097(2) 1.00153(19) 0.6083(2) 0.0316(13) Uani 1 1 d .
C43 C 0.6361(3) 1.0274(2) 0.6743(2) 0.0361(14) Uani 1 1 d .
C44 C 0.6614(3) 1.0423(3) 0.7138(3) 0.0511(18) Uani 1 1 d .
H44A H 0.6958 1.0334 0.7197 0.061 Uiso 1 1 calc R
C45 C 0.6355(4) 1.0708(3) 0.7455(3) 0.071(3) Uani 1 1 d .
H45A H 0.6528 1.0814 0.7725 0.085 Uiso 1 1 calc R
C46 C 0.5869(4) 1.0832(3) 0.7382(3) 0.061(2) Uani 1 1 d .
H46A H 0.5703 1.1020 0.7604 0.074 Uiso 1 1 calc R
C47 C 0.5601(4) 1.0692(3) 0.6987(3) 0.060(2) Uani 1 1 d .
H47A H 0.5256 1.0779 0.6935 0.072 Uiso 1 1 calc R
C48 C 0.5864(3) 1.0419(2) 0.6669(2) 0.0415(16) Uani 1 1 d .
C49 C 0.8970(3) 0.8628(2) 0.6472(2) 0.0376(14) Uani 1 1 d .
C50 C 0.9362(3) 0.8911(2) 0.6316(2) 0.0426(16) Uani 1 1 d .
C51 C 0.9879(3) 0.8846(3) 0.6441(3) 0.056(2) Uani 1 1 d .
H51A H 1.0146 0.9029 0.6321 0.067 Uiso 1 1 calc R
C52 C 0.9969(4) 0.8498(3) 0.6750(4) 0.067(3) Uani 1 1 d .
H52A H 1.0310 0.8450 0.6853 0.081 Uiso 1 1 calc R
C53 C 0.9583(3) 0.8214(3) 0.6917(3) 0.056(2) Uani 1 1 d .
H53A H 0.9666 0.7979 0.7130 0.067 Uiso 1 1 calc R
C54 C 0.9092(3) 0.8272(2) 0.6778(3) 0.0485(18) Uani 1 1 d .
H54A H 0.8832 0.8074 0.6885 0.058 Uiso 1 1 calc R
C55 C 0.8636(2) 0.9130(2) 0.6023(2) 0.0317(13) Uani 1 1 d .
C56 C 0.8225(2) 0.93997(18) 0.57785(19) 0.0259(11) Uani 1 1 d .
H56A H 0.8244 0.9716 0.5896 0.031 Uiso 1 1 calc R
C57 C 0.8312(2) 0.94109(18) 0.52438(19) 0.0249(11) Uani 1 1 d .
H57A H 0.8034 0.9596 0.5100 0.030 Uiso 1 1 calc R
C58 C 0.8298(2) 0.89501(19) 0.50248(19) 0.0273(12) Uani 1 1 d .
C59 C 0.8056(2) 0.8289(2) 0.4797(2) 0.0287(12) Uani 1 1 d .
C60 C 0.7810(3) 0.7890(2) 0.4685(2) 0.0362(13) Uani 1 1 d .
H60A H 0.7462 0.7844 0.4768 0.043 Uiso 1 1 calc R
C61 C 0.8083(3) 0.7559(2) 0.4450(3) 0.0413(15) Uani 1 1 d .
H61A H 0.7926 0.7278 0.4384 0.050 Uiso 1 1 calc R
C62 C 0.8591(3) 0.7638(2) 0.4309(3) 0.0447(17) Uani 1 1 d .
H62A H 0.8769 0.7413 0.4139 0.054 Uiso 1 1 calc R
C63 C 0.8828(3) 0.8028(2) 0.4411(3) 0.0458(17) Uani 1 1 d .
H63A H 0.9172 0.8076 0.4317 0.055 Uiso 1 1 calc R
C64 C 0.8565(2) 0.8360(2) 0.4655(2) 0.0346(13) Uani 1 1 d .
C65 C 0.3985(3) 1.1273(3) 0.6414(3) 0.059(2) Uani 1 1 d .
C66 C 0.4487(3) 1.1195(3) 0.6302(3) 0.0532(19) Uani 1 1 d .
C67 C 0.4851(4) 1.1538(3) 0.6334(3) 0.068(2) Uani 1 1 d .
H67A H 0.5199 1.1484 0.6255 0.082 Uiso 1 1 calc R
C68 C 0.4690(5) 1.1952(4) 0.6481(4) 0.089(3) Uani 1 1 d .
H68A H 0.4927 1.2192 0.6517 0.106 Uiso 1 1 calc R
C69 C 0.4145(5) 1.2020(4) 0.6583(5) 0.093(4) Uani 1 1 d .
H69A H 0.4033 1.2311 0.6674 0.112 Uiso 1 1 calc R
C70 C 0.3808(4) 1.1698(4) 0.6556(4) 0.076(3) Uani 1 1 d .
H70A H 0.3458 1.1748 0.6628 0.091 Uiso 1 1 calc R
C71 C 0.4101(6) 1.0566(5) 0.6209(6) 0.110(2) Uani 1 1 d .
C72 C 0.4020(5) 1.0059(5) 0.6141(5) 0.110(2) Uani 1 1 d D
H72A H 0.3675 0.9961 0.6252 0.132 Uiso 1 1 calc R
C73 C 0.4080(6) 0.9999(5) 0.5593(6) 0.110(2) Uani 1 1 d .
H73A H 0.3920 1.0256 0.5423 0.132 Uiso 1 1 calc R
C74 C 0.3873(3) 0.9567(4) 0.5426(5) 0.081(3) Uani 1 1 d .
C75 C 0.3359(4) 0.9050(4) 0.5123(6) 0.104(5) Uani 1 1 d .
C76 C 0.2945(4) 0.8786(5) 0.4968(7) 0.121(6) Uani 1 1 d .
H76A H 0.2602 0.8883 0.5013 0.145 Uiso 1 1 calc R
C77 C 0.3043(5) 0.8399(4) 0.4759(6) 0.100(4) Uani 1 1 d .
H77A H 0.2769 0.8217 0.4652 0.120 Uiso 1 1 calc R
C78 C 0.3554(4) 0.8252(3) 0.4692(4) 0.075(3) Uani 1 1 d .
H78A H 0.3617 0.7979 0.4531 0.091 Uiso 1 1 calc R
C79 C 0.3969(3) 0.8505(3) 0.4862(4) 0.067(3) Uani 1 1 d .
H79A H 0.4312 0.8404 0.4831 0.080 Uiso 1 1 calc R
C80 C 0.3848(3) 0.8913(3) 0.5081(4) 0.062(2) Uani 1 1 d .
C81 C 1.0404(2) 0.8444(3) 0.3846(3) 0.086(4) Uani 1 1 d G
C82 C 0.9920(2) 0.8634(2) 0.3885(2) 0.062(2) Uani 1 1 d G
C83 C 0.9571(2) 0.8588(3) 0.3522(3) 0.109(5) Uani 1 1 d G
H83A H 0.9240 0.8717 0.3549 0.130 Uiso 1 1 calc R
C84 C 0.9705(3) 0.8352(4) 0.3121(3) 0.163(10) Uani 1 1 d G
H84A H 0.9466 0.8321 0.2873 0.196 Uiso 1 1 calc R
C85 C 1.0189(4) 0.8163(4) 0.3082(3) 0.156(9) Uani 1 1 d G
H85A H 1.0281 0.8002 0.2808 0.187 Uiso 1 1 calc R
C86 C 1.0539(3) 0.8209(3) 0.3445(3) 0.107(5) Uani 1 1 d G
H86A H 1.0870 0.8080 0.3418 0.129 Uiso 1 1 calc R
C87 C 1.0296(8) 0.8770(6) 0.4520(7) 0.136(3) Uani 1 1 d .
C88 C 1.0478(8) 0.8994(5) 0.4952(5) 0.136(3) Uani 1 1 d D
H88A H 1.0850 0.9044 0.4892 0.164 Uiso 1 1 calc R
C89 C 1.0296(7) 0.9415(6) 0.5044(7) 0.136(3) Uani 1 1 d .
H89A H 1.0415 0.9611 0.4782 0.164 Uiso 1 1 calc R
C90 C 1.0523(3) 0.9619(4) 0.5498(4) 0.075(3) Uani 1 1 d .
C91 C 1.1022(3) 0.9958(3) 0.5968(3) 0.096(4) Uani 1 1 d G
C92 C 1.1415(2) 1.0172(4) 0.6208(3) 0.139(7) Uani 1 1 d G
H92A H 1.1758 1.0144 0.6102 0.167 Uiso 1 1 calc R
C93 C 1.1306(3) 1.0428(4) 0.6602(3) 0.132(6) Uani 1 1 d G
H93A H 1.1575 1.0574 0.6765 0.159 Uiso 1 1 calc R
C94 C 1.0805(3) 1.0469(3) 0.6757(3) 0.117(5) Uani 1 1 d G
H94A H 1.0731 1.0644 0.7026 0.140 Uiso 1 1 calc R
C95 C 1.0412(2) 1.0255(3) 0.6518(3) 0.081(3) Uani 1 1 d G
H95A H 1.0069 1.0283 0.6623 0.097 Uiso 1 1 calc R
C96 C 1.0520(2) 0.9999(3) 0.6123(3) 0.077(3) Uani 1 1 d G
C97 C 0.5032(4) 0.7659(4) 0.5717(5) 0.091(4) Uani 1 1 d .
O13 O 0.5553(2) 0.7812(2) 0.5604(2) 0.0672(16) Uani 1 1 d .
N34 N 0.6984(4) 0.6407(4) 0.6082(4) 0.123(4) Uani 1 1 d DU
O14 O 0.6941(7) 0.6064(5) 0.5780(6) 0.240(8) Uani 1 1 d DU
O15 O 0.7262(6) 0.6325(5) 0.6451(5) 0.208(7) Uani 1 1 d DU
O16 O 0.6765(6) 0.6773(4) 0.6001(6) 0.207(7) Uani 1 1 d DU
O1W O 0.1555(4) 1.1681(4) 0.5032(6) 0.145(4) Uani 1 1 d U
O2W O 0.2500(5) 0.9035(4) 0.6471(4) 0.140(4) Uani 1 1 d U
O3W O 0.9652(10) 0.7863(8) 0.5547(9) 0.140(8) Uani 0.50 1 d PU
O3W' O 0.9650(6) 0.8282(5) 0.5331(6) 0.088(4) Uani 0.50 1 d PU
O4W O 0.8827(4) 0.9476(4) 0.7287(4) 0.051(2) Uani 0.50 1 d PU
O4W' O 0.9239(6) 0.9327(5) 0.7540(5) 0.080(4) Uani 0.50 1 d PU
O5W O 0.4314(9) 0.9387(7) 0.7600(8) 0.123(7) Uani 0.50 1 d PU
O5W' O 0.4107(12) 0.9694(6) 0.7294(6) 0.153(11) Uani 0.50 1 d P
O6W O 0.2471(9) 1.0142(7) 0.5348(8) 0.254(9) Uani 1 1 d U
O7W O 0.2726(8) 1.0573(7) 0.6470(8) 0.234(8) Uani 1 1 d U
O8W O 0.2603(10) 0.9847(9) 0.6674(8) 0.140(8) Uani 0.50 1 d PU

loop_
_atom_site_aniso_label
_atom_site_aniso_U_11
_atom_site_aniso_U_22
_atom_site_aniso_U_33
_atom_site_aniso_U_23
_atom_site_aniso_U_13
_atom_site_aniso_U_12
Co2 0.0381(4) 0.0228(4) 0.0288(4) 0.0032(3) -0.0081(3) -0.0024(3)
Co1 0.0358(4) 0.0243(4) 0.0259(4) 0.0037(3) 0.0007(3) -0.0033(3)
Co3 0.0321(4) 0.0198(3) 0.0213(3) 0.0005(3) 0.0004(3) -0.0002(3)
Co4 0.0274(4) 0.0200(3) 0.0228(3) -0.0004(3) -0.0012(3) -0.0006(3)
Co5 0.0358(5) 0.0354(4) 0.0485(5) 0.0004(4) 0.0109(4) 0.0079(4)
Co6 0.0263(4) 0.0412(5) 0.0669(6) 0.0125(5) 0.0052(4) 0.0013(4)
Co7 0.0323(4) 0.0311(4) 0.0501(5) -0.0049(4) 0.0045(4) 0.0009(3)
Co8 0.0347(5) 0.0430(5) 0.0497(5) 0.0063(4) -0.0104(4) -0.0041(4)
O1 0.047(3) 0.029(2) 0.034(2) 0.0038(17) 0.0028(19) -0.0059(19)
O2 0.037(2) 0.0185(17) 0.0277(19) 0.0022(14) -0.0072(17) 0.0014(16)
O3 0.056(3) 0.039(2) 0.032(2) 0.0052(19) -0.013(2) -0.009(2)
O4 0.046(3) 0.0255(19) 0.0202(18) 0.0019(15) 0.0026(17) -0.0064(18)
O5 0.0264(19) 0.0205(17) 0.0240(18) -0.0008(14) -0.0028(16) -0.0014(15)
O6 0.029(2) 0.028(2) 0.045(2) 0.0073(19) 0.0087(19) 0.0043(17)
O7 0.030(2) 0.0202(17) 0.0242(18) 0.0000(14) -0.0050(16) -0.0026(16)
O8 0.0234(19) 0.025(2) 0.034(2) -0.0001(16) -0.0022(16) -0.0013(16)
O9 0.113(4) 0.086(3) 0.131(5) -0.007(3) 0.036(4) 0.019(3)
O10 0.023(2) 0.097(5) 0.104(5) -0.049(4) -0.012(3) 0.018(3)
O11 0.153(5) 0.113(5) 0.143(6) -0.020(4) -0.038(5) 0.041(4)
O12 0.022(2) 0.090(5) 0.093(5) -0.031(4) -0.003(3) -0.006(3)
N1 0.030(3) 0.031(3) 0.027(2) -0.002(2) -0.003(2) 0.000(2)
N2 0.044(3) 0.032(3) 0.041(3) -0.013(2) 0.000(2) -0.008(2)
N3 0.040(3) 0.024(2) 0.047(3) 0.005(2) 0.000(2) 0.004(2)
N25 0.033(3) 0.023(2) 0.029(2) 0.004(2) -0.001(2) -0.0014(19)
N5 0.039(3) 0.020(2) 0.031(2) -0.0020(19) -0.002(2) -0.003(2)
N6 0.137(8) 0.051(4) 0.034(3) 0.002(3) -0.034(4) -0.034(5)
N7 0.045(3) 0.033(3) 0.031(3) 0.007(2) -0.002(2) -0.005(2)
N8 0.066(4) 0.038(3) 0.022(2) 0.003(2) -0.001(2) -0.001(3)
N9 0.027(3) 0.032(3) 0.054(3) 0.014(2) 0.003(2) -0.003(2)
N10 0.037(3) 0.028(3) 0.038(3) 0.008(2) 0.013(2) 0.000(2)
N11 0.042(3) 0.035(3) 0.041(3) 0.001(2) 0.014(2) 0.008(2)
N12 0.031(3) 0.032(3) 0.029(2) -0.004(2) 0.009(2) -0.002(2)
N13 0.036(3) 0.035(3) 0.049(3) 0.008(2) -0.019(2) -0.004(2)
N14 0.039(3) 0.021(2) 0.037(3) 0.001(2) -0.009(2) 0.001(2)
N15 0.035(3) 0.025(3) 0.047(3) -0.004(2) 0.002(2) 0.002(2)
N16 0.027(2) 0.022(2) 0.030(2) -0.0051(19) -0.0019(19) 0.0021(19)
N17 0.058(4) 0.055(4) 0.085(5) 0.005(4) 0.043(4) 0.014(3)
N18 0.049(4) 0.068(5) 0.100(6) -0.006(4) 0.041(4) 0.008(4)
N19 0.034(3) 0.060(4) 0.082(5) 0.005(4) -0.006(3) -0.005(3)
N20 0.018(3) 0.093(7) 0.235(14) -0.042(8) 0.010(6) 0.003(4)
N21 0.060(4) 0.063(4) 0.083(5) -0.017(4) 0.012(4) 0.028(4)
N22 0.061(6) 0.106(8) 0.219(14) -0.079(9) 0.005(7) 0.043(6)
N23 0.054(4) 0.067(4) 0.070(5) 0.013(4) -0.029(4) -0.006(3)
N24 0.046(5) 0.186(13) 0.155(12) -0.031(10) -0.033(6) 0.001(7)
N4 0.044(3) 0.025(2) 0.033(3) 0.006(2) 0.003(2) 0.000(2)
N27 0.044(3) 0.030(3) 0.020(2) 0.007(2) -0.001(2) 0.003(2)
N30 0.050(4) 0.047(4) 0.070(5) 0.005(3) -0.001(3) 0.001(3)
N29 0.033(3) 0.051(4) 0.062(4) 0.005(3) 0.001(3) 0.002(3)
N28 0.040(3) 0.031(3) 0.057(4) 0.006(3) 0.003(3) 0.004(2)
N26 0.024(2) 0.021(2) 0.024(2) -0.0034(19) 0.0048(19) 0.0008(19)
N33 0.094(7) 0.108(8) 0.058(5) -0.011(5) 0.008(5) -0.002(6)
N32 0.056(4) 0.078(5) 0.048(4) -0.008(4) 0.013(3) 0.008(4)
N31 0.048(3) 0.044(3) 0.035(3) -0.008(3) 0.012(2) 0.003(3)
C1 0.036(3) 0.038(3) 0.043(4) -0.011(3) 0.000(3) -0.001(3)
C2 0.024(3) 0.047(3) 0.029(3) -0.010(3) -0.004(2) -0.004(2)
C3 0.041(4) 0.046(4) 0.032(3) -0.008(3) -0.006(3) 0.001(3)
C4 0.053(4) 0.061(5) 0.031(3) -0.006(3) -0.009(3) 0.004(4)
C5 0.043(4) 0.059(4) 0.035(4) -0.020(3) -0.013(3) 0.005(3)
C6 0.050(4) 0.045(4) 0.047(4) -0.022(3) -0.005(3) -0.003(3)
C7 0.028(3) 0.029(3) 0.034(3) -0.008(2) -0.001(2) -0.007(2)
C8 0.037(3) 0.021(3) 0.045(4) -0.004(2) 0.003(3) -0.007(2)
C9 0.042(3) 0.018(2) 0.028(3) -0.002(2) -0.002(2) -0.001(2)
C10 0.033(3) 0.026(3) 0.042(3) 0.005(3) -0.004(3) 0.004(2)
C11 0.042(4) 0.033(3) 0.041(3) 0.012(3) -0.009(3) 0.005(3)
C12 0.063(5) 0.031(3) 0.061(5) 0.016(3) 0.006(4) 0.005(3)
C13 0.052(5) 0.054(5) 0.062(5) 0.030(4) -0.001(4) 0.010(4)
C14 0.060(5) 0.056(5) 0.043(4) 0.016(4) 0.006(4) 0.014(4)
C15 0.043(4) 0.035(3) 0.040(3) 0.013(3) 0.008(3) 0.012(3)
C16 0.066(5) 0.042(4) 0.039(4) 0.011(3) -0.012(3) 0.005(3)
C17 0.127(9) 0.036(4) 0.047(4) 0.002(3) -0.025(5) -0.027(5)
C18 0.043(4) 0.033(3) 0.033(3) -0.007(2) 0.000(3) -0.005(3)
C19 0.052(4) 0.024(3) 0.048(4) 0.002(3) -0.007(3) 0.002(3)
C20 0.070(5) 0.036(4) 0.058(5) -0.006(3) -0.001(4) -0.015(4)
C21 0.125(9) 0.041(4) 0.063(6) -0.011(4) -0.003(6) -0.030(5)
C22 0.180(13) 0.049(5) 0.047(5) -0.018(4) -0.020(6) -0.026(7)
C23 0.066(5) 0.031(3) 0.026(3) -0.003(2) -0.006(3) -0.011(3)
C24 0.066(5) 0.033(3) 0.021(3) -0.005(2) -0.011(3) -0.005(3)
C25 0.073(5) 0.026(3) 0.019(3) 0.001(2) 0.003(3) -0.001(3)
C26 0.053(4) 0.029(3) 0.028(3) 0.003(2) 0.001(3) 0.001(3)
C27 0.042(4) 0.037(3) 0.030(3) 0.007(3) 0.009(3) 0.003(3)
C28 0.052(4) 0.041(4) 0.032(3) 0.002(3) 0.010(3) 0.006(3)
C29 0.064(5) 0.039(4) 0.037(4) 0.013(3) 0.018(3) 0.005(3)
C30 0.053(4) 0.027(3) 0.054(4) 0.004(3) 0.013(3) 0.002(3)
C31 0.042(4) 0.039(3) 0.042(4) 0.011(3) 0.004(3) 0.000(3)
C32 0.047(4) 0.033(3) 0.030(3) 0.006(2) 0.004(3) -0.002(3)
C33 0.036(3) 0.032(3) 0.042(3) 0.000(3) 0.008(3) -0.010(3)
C34 0.029(3) 0.046(4) 0.054(4) 0.006(3) 0.013(3) -0.007(3)
C35 0.036(4) 0.071(6) 0.085(6) 0.023(5) 0.018(4) -0.009(4)
C36 0.055(5) 0.072(6) 0.088(7) 0.020(5) 0.024(5) -0.019(5)
C37 0.063(5) 0.061(5) 0.055(5) 0.018(4) 0.023(4) -0.015(4)
C38 0.061(5) 0.042(4) 0.048(4) 0.010(3) 0.013(4) -0.010(4)
C39 0.035(3) 0.029(3) 0.037(3) 0.000(3) 0.002(3) -0.002(2)
C40 0.030(3) 0.022(3) 0.027(3) 0.001(2) 0.000(2) 0.005(2)
C41 0.025(3) 0.023(3) 0.027(3) 0.001(2) 0.006(2) 0.002(2)
C42 0.037(3) 0.024(3) 0.034(3) 0.002(2) 0.010(3) 0.000(2)
C43 0.046(4) 0.030(3) 0.033(3) -0.001(2) 0.016(3) 0.001(3)
C44 0.052(4) 0.058(5) 0.043(4) -0.022(3) 0.010(3) 0.004(4)
C45 0.079(7) 0.080(6) 0.053(5) -0.034(5) 0.018(5) -0.005(5)
C46 0.073(6) 0.063(5) 0.048(5) -0.016(4) 0.016(4) 0.016(5)
C47 0.074(6) 0.051(4) 0.055(5) -0.004(4) 0.036(4) 0.018(4)
C48 0.058(4) 0.031(3) 0.035(3) -0.002(3) 0.012(3) 0.003(3)
C49 0.045(4) 0.028(3) 0.040(3) 0.001(3) -0.014(3) 0.002(3)
C50 0.048(4) 0.038(3) 0.042(4) 0.001(3) -0.020(3) 0.005(3)
C51 0.045(4) 0.051(4) 0.072(5) 0.005(4) -0.027(4) 0.004(4)
C52 0.053(5) 0.053(5) 0.096(7) 0.004(5) -0.046(5) 0.011(4)
C53 0.067(5) 0.035(4) 0.066(5) 0.013(4) -0.032(4) 0.011(4)
C54 0.054(4) 0.034(3) 0.058(5) 0.002(3) -0.021(4) 0.007(3)
C55 0.035(3) 0.025(3) 0.034(3) -0.003(2) -0.008(3) -0.004(2)
C56 0.031(3) 0.021(3) 0.026(3) -0.003(2) -0.007(2) 0.001(2)
C57 0.021(3) 0.024(3) 0.029(3) -0.002(2) -0.001(2) 0.002(2)
C58 0.032(3) 0.027(3) 0.023(3) 0.004(2) -0.001(2) 0.003(2)
C59 0.031(3) 0.030(3) 0.026(3) -0.007(2) 0.000(2) 0.002(2)
C60 0.036(3) 0.033(3) 0.039(3) -0.007(3) -0.002(3) -0.002(3)
C61 0.049(4) 0.030(3) 0.045(4) -0.012(3) 0.004(3) 0.000(3)
C62 0.049(4) 0.028(3) 0.058(4) -0.016(3) 0.010(3) 0.008(3)
C63 0.047(4) 0.034(3) 0.056(4) -0.010(3) 0.013(3) 0.006(3)
C64 0.038(3) 0.025(3) 0.040(3) -0.004(3) 0.000(3) 0.005(2)
C65 0.055(5) 0.072(6) 0.050(4) -0.003(4) 0.019(4) 0.020(4)
C66 0.051(4) 0.051(4) 0.057(4) 0.005(4) 0.020(4) 0.013(4)
C67 0.075(6) 0.068(6) 0.061(5) 0.001(4) 0.006(5) 0.021(5)
C68 0.104(9) 0.070(7) 0.093(8) -0.017(6) 0.017(7) 0.010(6)
C69 0.114(10) 0.064(7) 0.101(9) -0.029(6) 0.013(7) 0.038(7)
C70 0.069(6) 0.075(7) 0.083(7) -0.011(5) 0.020(5) 0.036(6)
C71 0.113(4) 0.086(3) 0.131(5) -0.007(3) 0.036(4) 0.019(3)
C72 0.113(4) 0.086(3) 0.131(5) -0.007(3) 0.036(4) 0.019(3)
C73 0.113(4) 0.086(3) 0.131(5) -0.007(3) 0.036(4) 0.019(3)
C74 0.032(4) 0.074(6) 0.138(10) -0.008(7) 0.018(5) -0.004(4)
C75 0.042(5) 0.079(7) 0.192(15) -0.014(8) 0.005(7) -0.013(5)
C76 0.036(5) 0.096(10) 0.230(19) -0.024(11) -0.007(8) -0.010(6)
C77 0.070(7) 0.073(7) 0.156(13) 0.024(8) -0.027(8) -0.019(6)
C78 0.075(6) 0.053(5) 0.098(8) 0.012(5) -0.014(6) -0.018(5)
C79 0.046(5) 0.060(5) 0.095(7) 0.027(5) -0.006(5) -0.005(4)
C80 0.042(4) 0.054(5) 0.091(7) 0.009(4) 0.005(4) -0.019(4)
C81 0.069(7) 0.068(6) 0.122(10) -0.041(7) 0.009(6) 0.000(5)
C82 0.051(5) 0.048(4) 0.086(6) -0.024(4) 0.025(5) -0.004(4)
C83 0.065(7) 0.137(11) 0.124(10) -0.082(10) 0.024(7) -0.024(7)
C84 0.089(10) 0.26(2) 0.144(14) -0.136(16) 0.017(10) -0.007(12)
C85 0.101(11) 0.208(19) 0.159(15) -0.128(15) 0.022(11) -0.032(12)
C86 0.087(8) 0.093(8) 0.142(12) -0.046(8) 0.064(9) 0.011(7)
C87 0.153(5) 0.113(5) 0.143(6) -0.020(4) -0.038(5) 0.041(4)
C88 0.153(5) 0.113(5) 0.143(6) -0.020(4) -0.038(5) 0.041(4)
C89 0.153(5) 0.113(5) 0.143(6) -0.020(4) -0.038(5) 0.041(4)
C90 0.035(4) 0.101(8) 0.089(7) -0.008(6) -0.008(4) 0.002(5)
C91 0.055(6) 0.153(12) 0.080(7) -0.023(8) -0.030(6) 0.007(7)
C92 0.071(8) 0.22(2) 0.127(13) -0.056(13) -0.022(8) -0.023(10)
C93 0.082(9) 0.177(16) 0.138(13) -0.019(12) -0.063(9) -0.009(10)
C94 0.124(12) 0.110(11) 0.117(11) -0.004(8) -0.049(9) -0.053(9)
C95 0.077(7) 0.081(7) 0.085(7) 0.013(6) -0.019(6) -0.002(6)
C96 0.067(6) 0.078(6) 0.086(7) -0.008(6) -0.042(5) -0.005(5)
C97 0.062(6) 0.099(8) 0.113(9) -0.015(7) 0.012(6) -0.032(6)
O13 0.041(3) 0.084(4) 0.076(4) -0.004(3) -0.002(3) -0.012(3)
N34 0.107(7) 0.146(8) 0.116(7) -0.031(7) 0.024(6) -0.016(7)
O14 0.253(12) 0.235(11) 0.234(11) -0.045(9) 0.035(9) -0.008(9)
O15 0.206(10) 0.204(10) 0.215(10) -0.033(8) -0.010(8) -0.042(8)
O16 0.225(11) 0.187(10) 0.208(10) 0.018(8) -0.009(8) -0.039(8)
O1W 0.097(6) 0.093(6) 0.244(9) 0.007(6) 0.023(7) -0.030(5)
O2W 0.173(8) 0.146(7) 0.100(6) -0.008(6) -0.014(6) 0.033(7)
O3W 0.152(11) 0.131(11) 0.137(11) 0.008(9) -0.017(9) -0.009(9)
O3W' 0.095(8) 0.076(7) 0.093(8) 0.004(7) -0.022(7) -0.005(6)
O4W 0.047(5) 0.052(5) 0.055(5) 0.001(4) -0.013(4) -0.004(4)
O4W' 0.089(7) 0.077(7) 0.073(7) -0.017(6) -0.031(6) 0.004(6)
O5W 0.127(9) 0.117(8) 0.127(9) 0.018(6) 0.003(6) 0.004(6)
O5W' 0.31(3) 0.085(12) 0.067(10) 0.007(9) 0.044(15) 0.080(17)
O6W 0.258(12) 0.235(12) 0.269(12) -0.013(9) 0.043(9) 0.023(9)
O7W 0.193(11) 0.246(11) 0.262(12) 0.019(9) -0.005(9) 0.003(9)
O8W 0.156(11) 0.158(11) 0.106(10) 0.010(8) 0.035(8) -0.025(9)

loop_
_atom_type_symbol
_atom_type_description
_atom_type_scat_dispersion_real
_atom_type_scat_dispersion_imag
_atom_type_scat_source
C C 0.0033 0.0016 'International Tables Vol C Tables 4.2.6.8 and 6.1.1.4'
H H 0.0000 0.0000 'International Tables Vol C Tables 4.2.6.8 and 6.1.1.4'
N N 0.0061 0.0033 'International Tables Vol C Tables 4.2.6.8 and 6.1.1.4'
O O 0.0106 0.0060 'International Tables Vol C Tables 4.2.6.8 and 6.1.1.4'
Co Co 0.3494 0.9721 'International Tables Vol C Tables 4.2.6.8 and 6.1.1.4'

loop_
_geom_angle_atom_site_label_1
_geom_angle_atom_site_label_2
_geom_angle_atom_site_label_3
_geom_angle
_geom_angle_site_symmetry_1
_geom_angle_site_symmetry_3
N14 Co2 O2 121.31(19) . .
N14 Co2 O4 143.04(18) . .
O2 Co2 O4 83.66(16) . .
N14 Co2 N4 101.6(2) . .
O2 Co2 N4 78.04(18) . .
O4 Co2 N4 110.66(19) . .
N14 Co2 O7 80.55(18) . .
O2 Co2 O7 78.64(14) . .
O4 Co2 O7 78.42(15) . .
N4 Co2 O7 153.73(18) . .
N14 Co2 O3 85.8(2) . .
O2 Co2 O3 152.49(19) . .
O4 Co2 O3 75.24(18) . .
N4 Co2 O3 92.95(19) . .
O7 Co2 O3 113.31(15) . .
N10 Co1 O4 121.3(2) . .
N10 Co1 O2 142.44(19) . .
O4 Co1 O2 83.92(16) . .
N10 Co1 N7 103.2(2) . .
O4 Co1 N7 77.70(18) . .
O2 Co1 N7 109.67(19) . .
N10 Co1 O5 80.05(18) . .
O4 Co1 O5 78.01(14) . .
O2 Co1 O5 78.81(14) . .
N7 Co1 O5 153.15(18) . .
N10 Co1 O1 85.5(2) . .
O4 Co1 O1 152.96(18) . .
O2 Co1 O1 74.97(16) . .
N7 Co1 O1 93.51(18) . .
O5 Co1 O1 113.34(15) . .
O4 Co3 O7 80.52(16) . .
O4 Co3 N25 165.62(18) . .
O7 Co3 N25 85.10(17) . .
O4 Co3 N12 99.61(18) . .
O7 Co3 N12 169.44(17) . .
N25 Co3 N12 94.55(19) . .
O4 Co3 N5 85.57(17) . .
O7 Co3 N5 95.09(17) . .
N25 Co3 N5 95.61(19) . .
N12 Co3 N5 95.45(19) . .
O4 Co3 O5 75.94(15) . .
O7 Co3 O5 82.39(14) . .
N25 Co3 O5 102.39(17) . .
N12 Co3 O5 87.39(17) . .
N5 Co3 O5 161.51(16) . .
O2 Co4 O5 80.65(15) . .
O2 Co4 N16 99.02(18) . .
O5 Co4 N16 167.19(16) . .
O2 Co4 N27 166.46(18) . 4_576
O5 Co4 N27 85.84(17) . 4_576
N16 Co4 N27 94.35(19) . 4_576
O2 Co4 N1 85.86(17) . .
O5 Co4 N1 96.80(17) . .
N16 Co4 N1 95.95(18) . .
N27 Co4 N1 94.90(19) 4_576 .
O2 Co4 O7 75.63(14) . .
O5 Co4 O7 82.02(14) . .
N16 Co4 O7 85.49(16) . .
N27 Co4 O7 103.48(17) 4_576 .
N1 Co4 O7 161.41(16) . .
N11 Co5 O10 130.8(3) . .
N11 Co5 N28 118.4(2) . .
O10 Co5 N28 100.6(3) . .
N11 Co5 N17 109.6(3) . .
O10 Co5 N17 91.3(3) . .
N28 Co5 N17 99.0(3) . .
N11 Co5 O6 76.34(19) . .
O10 Co5 O6 76.77(19) . .
N28 Co5 O6 87.3(2) . .
N17 Co5 O6 167.4(3) . .
O10 Co6 N9 117.6(3) . .
O10 Co6 N19 80.8(3) . .
N9 Co6 N19 106.0(3) . .
O10 Co6 N28 138.5(3) . 4_576
N9 Co6 N28 102.1(2) . 4_576
N19 Co6 N28 100.6(3) . 4_576
O10 Co6 O6 79.1(2) . .
N9 Co6 O6 87.69(19) . .
N19 Co6 O6 159.3(2) . .
N28 Co6 O6 91.3(2) 4_576 .
O12 Co7 N15 127.2(3) . .
O12 Co7 N31 105.7(3) . .
N15 Co7 N31 118.6(2) . .
O12 Co7 N21 88.2(3) . .
N15 Co7 N21 108.8(3) . .
N31 Co7 N21 100.6(3) . .
O12 Co7 O8 78.1(2) . .
N15 Co7 O8 76.91(18) . .
N31 Co7 O8 87.37(19) . .
N21 Co7 O8 165.6(3) . .
N13 Co8 O12 113.5(3) . .
N13 Co8 N23 107.3(3) . .
O12 Co8 N23 80.3(3) . .
N13 Co8 N31 105.1(3) . 4_576
O12 Co8 N31 139.6(3) . 4_576
N23 Co8 N31 99.5(3) . 4_576
N13 Co8 O8 88.52(19) . .
O12 Co8 O8 79.27(19) . .
N23 Co8 O8 157.9(3) . .
N31 Co8 O8 90.73(19) 4_576 .
C8 O1 Co1 112.4(3) . .
C8 O1 H1B 108.9 . .
Co1 O1 H1B 109.0 . .
C9 O2 Co2 115.6(3) . .
C9 O2 Co4 121.9(3) . .
Co2 O2 Co4 107.29(17) . .
C9 O2 Co1 113.8(3) . .
Co2 O2 Co1 93.09(16) . .
Co4 O2 Co1 100.50(16) . .
C24 O3 Co2 112.9(4) . .
C24 O3 H3C 108.7 . .
Co2 O3 H3C 108.7 . .
C25 O4 Co1 116.2(4) . .
C25 O4 Co3 122.1(3) . .
Co1 O4 Co3 107.26(18) . .
C25 O4 Co2 113.0(4) . .
Co1 O4 Co2 92.46(16) . .
Co3 O4 Co2 100.80(17) . .
C40 O5 Co4 121.4(3) . .
C40 O5 Co1 112.4(3) . .
Co4 O5 Co1 98.57(15) . .
C40 O5 Co3 124.5(3) . .
Co4 O5 Co3 96.41(15) . .
Co1 O5 Co3 98.65(15) . .
C41 O6 Co6 127.5(3) . .
C41 O6 Co5 114.0(3) . .
Co6 O6 Co5 91.27(15) . .
C56 O7 Co3 121.0(3) . .
C56 O7 Co2 112.3(3) . .
Co3 O7 Co2 99.01(16) . .
C56 O7 Co4 125.5(3) . .
Co3 O7 Co4 95.53(16) . .
Co2 O7 Co4 98.29(14) . .
C57 O8 Co8 126.6(3) . .
C57 O8 Co7 113.7(3) . .
Co8 O8 Co7 91.44(15) . .
C72 O9 H9A 109.5 . .
C73 O10 Co6 118.8(8) . .
C73 O10 Co5 129.3(7) . .
Co6 O10 Co5 108.2(2) . .
C88 O11 H11A 109.5 . .
C89 O12 Co7 129.7(9) . .
C89 O12 Co8 121.0(9) . .
Co7 O12 Co8 108.5(2) . .
C7 N1 C2 105.0(5) . .
C7 N1 Co4 123.3(4) . .
C2 N1 Co4 128.3(4) . .
C7 N2 C1 106.6(5) . .
C7 N2 H2A 126.7 . .
C1 N2 H2A 126.7 . .
C10 N3 C15 107.3(6) . .
C10 N3 H3A 126.4 . .
C15 N3 H3A 126.4 . .
N26 N25 Co3 143.3(4) . .
C23 N5 C18 105.9(5) . .
C23 N5 Co3 123.3(4) . .
C18 N5 Co3 127.2(4) . .
C23 N6 C17 107.4(6) . .
C23 N6 H6A 126.3 . .
C17 N6 H6A 126.3 . .
C26 N7 C32 105.2(5) . .
C26 N7 Co1 111.5(4) . .
C32 N7 Co1 143.0(4) . .
C26 N8 C27 107.8(6) . .
C26 N8 H8A 126.1 . .
C27 N8 H8A 126.1 . .
C39 N9 C34 103.3(5) . .
C39 N9 Co6 124.7(4) . .
C34 N9 Co6 131.7(4) . .
C39 N10 C33 105.0(6) . .
C39 N10 Co1 114.5(4) . .
C33 N10 Co1 138.2(4) . .
C42 N11 C48 103.2(6) . .
C42 N11 Co5 120.1(4) . .
C48 N11 Co5 135.1(5) . .
C42 N12 C43 104.3(5) . .
C42 N12 Co3 119.4(4) . .
C43 N12 Co3 136.3(5) . .
C55 N13 C50 103.2(6) . .
C55 N13 Co8 123.9(4) . .
C50 N13 Co8 132.3(5) . .
C55 N14 C49 104.8(5) . .
C55 N14 Co2 113.8(4) . .
C49 N14 Co2 138.0(5) . .
C58 N15 C64 104.6(5) . .
C58 N15 Co7 118.8(4) . .
C64 N15 Co7 135.1(5) . .
C58 N16 C59 104.1(5) . .
C58 N16 Co4 120.6(4) . .
C59 N16 Co4 135.3(4) . .
C71 N17 C66 104.2(8) . .
C71 N17 Co5 117.6(8) . .
C66 N17 Co5 135.4(6) . .
C71 N18 C65 107.3(9) . .
C71 N18 H18A 126.4 . .
C65 N18 H18A 126.4 . .
C74 N19 C80 105.1(7) . .
C74 N19 Co6 109.6(6) . .
C80 N19 Co6 144.3(6) . .
C74 N20 C75 106.3(8) . .
C74 N20 H20A 126.9 . .
C75 N20 H20A 126.9 . .
C87 N21 C82 104.0(10) . .
C87 N21 Co7 120.2(10) . .
C82 N21 Co7 135.8(6) . .
C81 N22 C87 110.4(11) . .
C81 N22 H22A 124.8 . .
C87 N22 H22A 124.8 . .
C90 N23 C96 102.9(7) . .
C90 N23 Co8 111.3(6) . .
C96 N23 Co8 145.0(7) . .
C91 N24 C90 109.6(12) . .
C91 N24 H24A 125.2 . .
C90 N24 H24A 125.2 . .
C10 N4 C11 106.5(5) . .
C10 N4 Co2 111.3(4) . .
C11 N4 Co2 142.2(4) . .
N26 N27 Co4 143.6(5) . 4_576
N30 N29 N28 177.2(9) . .
N29 N28 Co5 133.4(6) . .
N29 N28 Co6 113.2(5) . 4_576
Co5 N28 Co6 108.0(3) . 4_576
N27 N26 N25 179.3(6) . .
N33 N32 N31 175.5(10) . .
N32 N31 Co7 133.2(6) . .
N32 N31 Co8 112.0(5) . 4_576
Co7 N31 Co8 109.2(3) . 4_576
N2 C1 C2 106.1(6) . .
N2 C1 C6 131.4(6) . .
C2 C1 C6 122.5(7) . .
C3 C2 C1 119.4(6) . .
C3 C2 N1 131.6(6) . .
C1 C2 N1 108.9(6) . .
C4 C3 C2 118.0(7) . .
C4 C3 H3B 121.0 . .
C2 C3 H3B 121.0 . .
C3 C4 C5 121.2(7) . .
C3 C4 H4A 119.4 . .
C5 C4 H4A 119.4 . .
C6 C5 C4 122.7(6) . .
C6 C5 H5A 118.7 . .
C4 C5 H5A 118.7 . .
C5 C6 C1 116.3(7) . .
C5 C6 H6B 121.9 . .
C1 C6 H6B 121.9 . .
N1 C7 N2 113.3(6) . .
N1 C7 C8 128.0(5) . .
N2 C7 C8 118.6(5) . .
O1 C8 C7 112.7(5) . .
O1 C8 C9 106.6(5) . .
C7 C8 C9 109.7(5) . .
O1 C8 H8B 109.3 . .
C7 C8 H8B 109.3 . .
C9 C8 H8B 109.3 . .
O2 C9 C10 106.5(5) . .
O2 C9 C8 107.9(5) . .
C10 C9 C8 115.1(5) . .
O2 C9 H9B 109.1 . .
C10 C9 H9B 109.1 . .
C8 C9 H9B 109.1 . .
N4 C10 N3 112.2(6) . .
N4 C10 C9 120.6(5) . .
N3 C10 C9 127.2(6) . .
C16 C11 C15 121.0(6) . .
C16 C11 N4 131.0(6) . .
C15 C11 N4 108.0(6) . .
C13 C12 C15 117.2(7) . .
C13 C12 H12A 121.4 . .
C15 C12 H12A 121.4 . .
C12 C13 C14 122.2(7) . .
C12 C13 H13A 118.9 . .
C14 C13 H13A 118.9 . .
C16 C14 C13 121.8(8) . .
C16 C14 H14A 119.1 . .
C13 C14 H14A 119.1 . .
N3 C15 C11 106.0(5) . .
N3 C15 C12 133.5(7) . .
C11 C15 C12 120.5(7) . .
C14 C16 C11 117.2(8) . .
C14 C16 H16A 121.4 . .
C11 C16 H16A 121.4 . .
C22 C17 N6 131.6(8) . .
C22 C17 C18 122.9(8) . .
N6 C17 C18 105.5(6) . .
C19 C18 C17 119.2(6) . .
C19 C18 N5 131.9(6) . .
C17 C18 N5 108.8(6) . .
C18 C19 C20 118.2(7) . .
C18 C19 H19A 120.9 . .
C20 C19 H19A 120.9 . .
C21 C20 C19 122.5(8) . .
C21 C20 H20B 118.8 . .
C19 C20 H20B 118.8 . .
C20 C21 C22 121.4(8) . .
C20 C21 H21A 119.3 . .
C22 C21 H21A 119.3 . .
C17 C22 C21 115.9(8) . .
C17 C22 H22B 122.0 . .
C21 C22 H22B 122.0 . .
N5 C23 N6 112.3(6) . .
N5 C23 C24 128.5(5) . .
N6 C23 C24 119.0(6) . .
O3 C24 C25 106.3(5) . .
O3 C24 C23 111.3(6) . .
C25 C24 C23 110.8(6) . .
O3 C24 H24B 109.5 . .
C25 C24 H24B 109.5 . .
C23 C24 H24B 109.5 . .
O4 C25 C26 105.5(5) . .
O4 C25 C24 108.1(6) . .
C26 C25 C24 114.0(6) . .
O4 C25 H25B 109.7 . .
C26 C25 H25B 109.7 . .
C24 C25 H25B 109.7 . .
N7 C26 N8 112.1(6) . .
N7 C26 C25 121.0(5) . .
N8 C26 C25 126.9(6) . .
N8 C27 C28 133.5(7) . .
N8 C27 C32 105.2(5) . .
C28 C27 C32 121.3(6) . .
C29 C28 C27 116.7(7) . .
C29 C28 H28B 121.6 . .
C27 C28 H28B 121.6 . .
C30 C29 C28 122.9(6) . .
C30 C29 H29A 118.5 . .
C28 C29 H29A 118.5 . .
C29 C30 C31 122.0(7) . .
C29 C30 H30A 119.0 . .
C31 C30 H30A 119.0 . .
C30 C31 C32 115.6(7) . .
C30 C31 H31B 122.2 . .
C32 C31 H31B 122.2 . .
N7 C32 C31 129.0(6) . .
N7 C32 C27 109.6(6) . .
C31 C32 C27 121.4(6) . .
C34 C33 N10 109.0(6) . .
C34 C33 C38 120.8(6) . .
N10 C33 C38 130.2(7) . .
C33 C34 C35 122.2(7) . .
C33 C34 N9 108.2(6) . .
C35 C34 N9 129.5(7) . .
C36 C35 C34 116.7(9) . .
C36 C35 H35A 121.7 . .
C34 C35 H35A 121.7 . .
C37 C36 C35 121.6(8) . .
C37 C36 H36A 119.2 . .
C35 C36 H36A 119.2 . .
C36 C37 C38 123.5(8) . .
C36 C37 H37A 118.2 . .
C38 C37 H37A 118.2 . .
C37 C38 C33 115.1(8) . .
C37 C38 H38A 122.5 . .
C33 C38 H38A 122.5 . .
N10 C39 N9 114.4(6) . .
N10 C39 C40 122.0(6) . .
N9 C39 C40 123.6(6) . .
O5 C40 C39 109.3(5) . .
O5 C40 C41 111.6(5) . .
C39 C40 C41 112.5(5) . .
O5 C40 H40A 107.7 . .
C39 C40 H40A 107.7 . .
C41 C40 H40A 107.7 . .
O6 C41 C42 107.9(5) . .
O6 C41 C40 110.5(5) . .
C42 C41 C40 113.6(5) . .
O6 C41 H41A 108.2 . .
C42 C41 H41A 108.2 . .
C40 C41 H41A 108.2 . .
N11 C42 N12 114.9(6) . .
N11 C42 C41 120.4(6) . .
N12 C42 C41 124.7(5) . .
N12 C43 C44 133.0(7) . .
N12 C43 C48 108.5(6) . .
C44 C43 C48 118.4(6) . .
C43 C44 C45 119.1(8) . .
C43 C44 H44A 120.5 . .
C45 C44 H44A 120.5 . .
C46 C45 C44 121.3(9) . .
C46 C45 H45A 119.3 . .
C44 C45 H45A 119.3 . .
C45 C46 C47 121.5(8) . .
C45 C46 H46A 119.3 . .
C47 C46 H46A 119.3 . .
C46 C47 C48 117.0(8) . .
C46 C47 H47A 121.5 . .
C48 C47 H47A 121.5 . .
C43 C48 N11 109.0(6) . .
C43 C48 C47 122.8(7) . .
N11 C48 C47 128.3(8) . .
N14 C49 C50 108.9(5) . .
N14 C49 C54 132.1(7) . .
C50 C49 C54 119.0(6) . .
C49 C50 C51 122.6(7) . .
C49 C50 N13 107.8(6) . .
C51 C50 N13 129.5(7) . .
C52 C51 C50 115.4(8) . .
C52 C51 H51A 122.3 . .
C50 C51 H51A 122.3 . .
C51 C52 C53 123.2(7) . .
C51 C52 H52A 118.4 . .
C53 C52 H52A 118.4 . .
C54 C53 C52 120.3(7) . .
C54 C53 H53A 119.8 . .
C52 C53 H53A 119.8 . .
C53 C54 C49 119.4(8) . .
C53 C54 H54A 120.3 . .
C49 C54 H54A 120.3 . .
N14 C55 N13 115.2(5) . .
N14 C55 C56 120.5(5) . .
N13 C55 C56 124.2(5) . .
O7 C56 C55 110.5(5) . .
O7 C56 C57 111.2(4) . .
C55 C56 C57 111.4(5) . .
O7 C56 H56A 107.9 . .
C55 C56 H56A 107.9 . .
C57 C56 H56A 107.9 . .
O8 C57 C58 108.3(4) . .
O8 C57 C56 110.8(4) . .
C58 C57 C56 112.8(5) . .
O8 C57 H57A 108.3 . .
C58 C57 H57A 108.3 . .
C56 C57 H57A 108.3 . .
N16 C58 N15 115.4(5) . .
N16 C58 C57 124.1(5) . .
N15 C58 C57 120.5(5) . .
C60 C59 N16 132.2(6) . .
C60 C59 C64 120.0(6) . .
N16 C59 C64 107.8(5) . .
C59 C60 C61 118.6(6) . .
C59 C60 H60A 120.7 . .
C61 C60 H60A 120.7 . .
C60 C61 C62 120.4(6) . .
C60 C61 H61A 119.8 . .
C62 C61 H61A 119.8 . .
C63 C62 C61 121.0(6) . .
C63 C62 H62A 119.5 . .
C61 C62 H62A 119.5 . .
C62 C63 C64 119.6(7) . .
C62 C63 H63A 120.2 . .
C64 C63 H63A 120.2 . .
N15 C64 C63 131.5(6) . .
N15 C64 C59 108.2(5) . .
C63 C64 C59 120.3(6) . .
C66 C65 N18 104.8(7) . .
C66 C65 C70 122.4(10) . .
N18 C65 C70 132.8(9) . .
C65 C66 N17 111.0(8) . .
C65 C66 C67 120.9(8) . .
N17 C66 C67 128.1(8) . .
C68 C67 C66 117.9(10) . .
C68 C67 H67A 121.1 . .
C66 C67 H67A 121.1 . .
C67 C68 C69 118.8(12) . .
C67 C68 H68A 120.6 . .
C69 C68 H68A 120.6 . .
C70 C69 C68 122.9(10) . .
C70 C69 H69A 118.6 . .
C68 C69 H69A 118.6 . .
C69 C70 C65 117.1(9) . .
C69 C70 H70A 121.5 . .
C65 C70 H70A 121.5 . .
N17 C71 N18 112.7(12) . .
N17 C71 C72 121.2(11) . .
N18 C71 C72 125.7(13) . .
O9 C72 C71 112.5(12) . .
O9 C72 C73 106.0(11) . .
C71 C72 C73 102.7(12) . .
O9 C72 H72A 111.7 . .
C71 C72 H72A 111.7 . .
C73 C72 H72A 111.7 . .
O10 C73 C74 109.0(10) . .
O10 C73 C72 102.9(13) . .
C74 C73 C72 112.4(13) . .
O10 C73 H73A 110.8 . .
C74 C73 H73A 110.8 . .
C72 C73 H73A 110.8 . .
N19 C74 N20 112.0(9) . .
N19 C74 C73 121.4(9) . .
N20 C74 C73 126.0(10) . .
C80 C75 N20 106.8(9) . .
C80 C75 C76 122.2(12) . .
N20 C75 C76 131.0(11) . .
C77 C76 C75 118.5(11) . .
C77 C76 H76A 120.7 . .
C75 C76 H76A 120.7 . .
C76 C77 C78 120.9(11) . .
C76 C77 H77A 119.6 . .
C78 C77 H77A 119.6 . .
C79 C78 C77 121.0(11) . .
C79 C78 H78A 119.5 . .
C77 C78 H78A 119.5 . .
C80 C79 C78 116.3(9) . .
C80 C79 H79A 121.8 . .
C78 C79 H79A 121.8 . .
C75 C80 C79 121.0(9) . .
C75 C80 N19 109.8(9) . .
C79 C80 N19 129.2(8) . .
N22 C81 C82 103.9(6) . .
N22 C81 C86 136.1(6) . .
C82 C81 C86 120.0 . .
N21 C82 C81 111.1(6) . .
N21 C82 C83 128.9(6) . .
C81 C82 C83 120.0 . .
C82 C83 C84 120.0 . .
C82 C83 H83A 120.0 . .
C84 C83 H83A 120.0 . .
C83 C84 C85 120.0 . .
C83 C84 H84A 120.0 . .
C85 C84 H84A 120.0 . .
C86 C85 C84 120.0 . .
C86 C85 H85A 120.0 . .
C84 C85 H85A 120.0 . .
C85 C86 C81 120.0 . .
C85 C86 H86A 120.0 . .
C81 C86 H86A 120.0 . .
N21 C87 N22 110.5(15) . .
N21 C87 C88 126.7(16) . .
N22 C87 C88 120.9(17) . .
C89 C88 O11 117.4(16) . .
C89 C88 C87 117.5(15) . .
O11 C88 C87 109.1(14) . .
C89 C88 H88A 103.6 . .
O11 C88 H88A 103.6 . .
C87 C88 H88A 103.6 . .
O12 C89 C88 115.6(17) . .
O12 C89 C90 108.9(13) . .
C88 C89 C90 112.8(14) . .
O12 C89 H89A 106.3 . .
C88 C89 H89A 106.3 . .
C90 C89 H89A 106.3 . .
N24 C90 N23 112.2(11) . .
N24 C90 C89 128.4(13) . .
N23 C90 C89 118.3(10) . .
N24 C91 C92 134.0(7) . .
N24 C91 C96 105.9(7) . .
C92 C91 C96 120.0 . .
C91 C92 C93 120.0 . .
C91 C92 H92A 120.0 . .
C93 C92 H92A 120.0 . .
C94 C93 C92 120.0 . .
C94 C93 H93A 120.0 . .
C92 C93 H93A 120.0 . .
C95 C94 C93 120.0 . .
C95 C94 H94A 120.0 . .
C93 C94 H94A 120.0 . .
C94 C95 C96 120.0 . .
C94 C95 H95A 120.0 . .
C96 C95 H95A 120.0 . .
N23 C96 C95 130.4(6) . .
N23 C96 C91 109.4(6) . .
C95 C96 C91 120.0 . .
O16 N34 O15 124.6(9) . .
O16 N34 O14 120.3(9) . .
O15 N34 O14 115.2(9) . .

loop_
_geom_bond_atom_site_label_1
_geom_bond_atom_site_label_2
_geom_bond_distance
_geom_bond_site_symmetry_2
Co2 N14 1.996(5) .
Co2 O2 2.048(4) .
Co2 O4 2.126(4) .
Co2 N4 2.131(5) .
Co2 O7 2.159(4) .
Co2 O3 2.232(5) .
Co1 N10 2.002(5) .
Co1 O4 2.053(4) .
Co1 O2 2.110(4) .
Co1 N7 2.123(5) .
Co1 O5 2.165(4) .
Co1 O1 2.278(4) .
Co3 O4 2.085(4) .
Co3 O7 2.107(4) .
Co3 N25 2.112(5) .
Co3 N12 2.120(5) .
Co3 N5 2.193(5) .
Co3 O5 2.228(4) .
Co4 O2 2.094(4) .
Co4 O5 2.100(4) .
Co4 N16 2.113(5) .
Co4 N27 2.120(5) 4_576
Co4 N1 2.185(5) .
Co4 O7 2.251(4) .
Co5 N11 1.970(6) .
Co5 O10 1.972(6) .
Co5 N28 2.048(6) .
Co5 N17 2.078(6) .
Co5 O6 2.275(4) .
Co6 O10 1.965(6) .
Co6 N9 1.974(5) .
Co6 N19 2.083(6) .
Co6 N28 2.106(6) 4_576
Co6 O6 2.183(4) .
Co7 O12 1.960(6) .
Co7 N15 1.986(5) .
Co7 N31 2.028(6) .
Co7 N21 2.104(7) .
Co7 O8 2.261(4) .
Co8 N13 1.974(6) .
Co8 O12 1.977(6) .
Co8 N23 2.078(7) .
Co8 N31 2.081(6) 4_576
Co8 O8 2.201(4) .
O1 C8 1.423(8) .
O1 H1B 0.8498 .
O2 C9 1.420(6) .
O3 C24 1.442(9) .
O3 H3C 0.8500 .
O4 C25 1.421(7) .
O5 C40 1.432(7) .
O6 C41 1.420(7) .
O7 C56 1.397(7) .
O8 C57 1.428(7) .
O9 C72 1.463(9) .
O9 H9A 0.8400 .
O10 C73 1.371(15) .
O11 C88 1.399(9) .
O11 H11A 0.8400 .
O12 C89 1.321(19) .
N1 C7 1.324(8) .
N1 C2 1.406(8) .
N2 C7 1.365(8) .
N2 C1 1.385(9) .
N2 H2A 0.8800 .
N3 C10 1.356(8) .
N3 C15 1.403(9) .
N3 H3A 0.8800 .
N25 N26 1.186(7) .
N5 C23 1.311(8) .
N5 C18 1.405(8) .
N6 C23 1.356(9) .
N6 C17 1.390(10) .
N6 H6A 0.8800 .
N7 C26 1.335(9) .
N7 C32 1.389(8) .
N8 C26 1.361(8) .
N8 C27 1.375(9) .
N8 H8A 0.8800 .
N9 C39 1.367(8) .
N9 C34 1.409(9) .
N10 C39 1.322(8) .
N10 C33 1.388(8) .
N11 C42 1.348(8) .
N11 C48 1.395(9) .
N12 C42 1.353(8) .
N12 C43 1.374(8) .
N13 C55 1.360(9) .
N13 C50 1.417(8) .
N14 C55 1.341(8) .
N14 C49 1.379(8) .
N15 C58 1.349(8) .
N15 C64 1.388(8) .
N16 C58 1.340(8) .
N16 C59 1.408(7) .
N17 C71 1.326(18) .
N17 C66 1.389(11) .
N18 C71 1.347(15) .
N18 C65 1.392(13) .
N18 H18A 0.8800 .
N19 C74 1.333(12) .
N19 C80 1.415(11) .
N20 C74 1.364(12) .
N20 C75 1.408(16) .
N20 H20A 0.8800 .
N21 C87 1.314(19) .
N21 C82 1.357(9) .
N22 C81 1.298(15) .
N22 C87 1.35(2) .
N22 H22A 0.8800 .
N23 C90 1.339(13) .
N23 C96 1.369(8) .
N24 C91 1.295(15) .
N24 C90 1.311(13) .
N24 H24A 0.8800 .
N4 C10 1.331(9) .
N4 C11 1.409(8) .
N27 N26 1.166(7) .
N27 Co4 2.120(5) 4_576
N30 N29 1.145(9) .
N29 N28 1.220(9) .
N28 Co6 2.106(6) 4_576
N33 N32 1.169(11) .
N32 N31 1.232(9) .
N31 Co8 2.081(6) 4_576
C1 C2 1.405(9) .
C1 C6 1.418(10) .
C2 C3 1.390(10) .
C3 C4 1.388(9) .
C3 H3B 0.9500 .
C4 C5 1.406(11) .
C4 H4A 0.9500 .
C5 C6 1.344(11) .
C5 H5A 0.9500 .
C6 H6B 0.9500 .
C7 C8 1.517(9) .
C8 C9 1.539(9) .
C8 H8B 1.0000 .
C9 C10 1.505(8) .
C9 H9B 1.0000 .
C11 C16 1.376(10) .
C11 C15 1.407(10) .
C12 C13 1.334(12) .
C12 C15 1.407(9) .
C12 H12A 0.9500 .
C13 C14 1.400(13) .
C13 H13A 0.9500 .
C14 C16 1.366(10) .
C14 H14A 0.9500 .
C16 H16A 0.9500 .
C17 C22 1.387(11) .
C17 C18 1.391(10) .
C18 C19 1.379(9) .
C19 C20 1.384(10) .
C19 H19A 0.9500 .
C20 C21 1.343(13) .
C20 H20B 0.9500 .
C21 C22 1.402(14) .
C21 H21A 0.9500 .
C22 H22B 0.9500 .
C23 C24 1.517(9) .
C24 C25 1.516(10) .
C24 H24B 1.0000 .
C25 C26 1.501(9) .
C25 H25B 1.0000 .
C27 C28 1.381(9) .
C27 C32 1.408(9) .
C28 C29 1.373(11) .
C28 H28B 0.9500 .
C29 C30 1.368(11) .
C29 H29A 0.9500 .
C30 C31 1.398(10) .
C30 H30A 0.9500 .
C31 C32 1.401(10) .
C31 H31B 0.9500 .
C33 C34 1.368(10) .
C33 C38 1.424(10) .
C34 C35 1.398(10) .
C35 C36 1.373(13) .
C35 H35A 0.9500 .
C36 C37 1.357(14) .
C36 H36A 0.9500 .
C37 C38 1.386(12) .
C37 H37A 0.9500 .
C38 H38A 0.9500 .
C39 C40 1.499(8) .
C40 C41 1.545(7) .
C40 H40A 1.0000 .
C41 C42 1.509(8) .
C41 H41A 1.0000 .
C43 C44 1.383(11) .
C43 C48 1.387(11) .
C44 C45 1.416(11) .
C44 H44A 0.9500 .
C45 C46 1.341(14) .
C45 H45A 0.9500 .
C46 C47 1.393(14) .
C46 H46A 0.9500 .
C47 C48 1.401(10) .
C47 H47A 0.9500 .
C49 C50 1.399(10) .
C49 C54 1.411(10) .
C50 C51 1.410(10) .
C51 C52 1.380(12) .
C51 H51A 0.9500 .
C52 C53 1.402(13) .
C52 H52A 0.9500 .
C53 C54 1.357(11) .
C53 H53A 0.9500 .
C54 H54A 0.9500 .
C55 C56 1.513(8) .
C56 C57 1.547(8) .
C56 H56A 1.0000 .
C57 C58 1.508(8) .
C57 H57A 1.0000 .
C59 C60 1.388(9) .
C59 C64 1.409(9) .
C60 C61 1.391(9) .
C60 H60A 0.9500 .
C61 C62 1.409(10) .
C61 H61A 0.9500 .
C62 C63 1.348(10) .
C62 H62A 0.9500 .
C63 C64 1.392(9) .
C63 H63A 0.9500 .
C65 C66 1.371(11) .
C65 C70 1.405(13) .
C66 C67 1.397(14) .
C67 C68 1.371(14) .
C67 H67A 0.9500 .
C68 C69 1.469(18) .
C68 H68A 0.9500 .
C69 C70 1.304(17) .
C69 H69A 0.9500 .
C70 H70A 0.9500 .
C71 C72 1.54(2) .
C72 C73 1.59(2) .
C72 H72A 1.0000 .
C73 C74 1.476(18) .
C73 H73A 1.0000 .
C75 C80 1.350(14) .
C75 C76 1.409(16) .
C76 C77 1.32(2) .
C76 H76A 0.9500 .
C77 C78 1.418(17) .
C77 H77A 0.9500 .
C78 C79 1.407(13) .
C78 H78A 0.9500 .
C79 C80 1.403(14) .
C79 H79A 0.9500 .
C81 C82 1.3900 .
C81 C86 1.3900 .
C82 C83 1.3900 .
C83 C84 1.3900 .
C83 H83A 0.9500 .
C84 C85 1.3900 .
C84 H84A 0.9500 .
C85 C86 1.3900 .
C85 H85A 0.9500 .
C86 H86A 0.9500 .
C87 C88 1.48(2) .
C88 C89 1.37(2) .
C88 H88A 1.0000 .
C89 C90 1.55(2) .
C89 H89A 1.0000 .
C91 C92 1.3900 .
C91 C96 1.3900 .
C92 C93 1.3900 .
C92 H92A 0.9500 .
C93 C94 1.3900 .
C93 H93A 0.9500 .
C94 C95 1.3900 .
C94 H94A 0.9500 .
C95 C96 1.3900 .
C95 H95A 0.9500 .
C97 O13 1.473(12) .
N34 O16 1.253(8) .
N34 O15 1.306(8) .
N34 O14 1.344(8) .
O3W O3W' 1.39(3) .
O4W O4W' 1.372(17) .
O5W O5W' 1.38(3) .
